data_1534001
loop_
_publ_author_name
'Pecharsky, A.O.'
'Mozharivsky, Yu.'
'Dennis, K.W.'
'Miller, G.J.'
'McCallum, R.W.'
'Pecharskii, V.K.'
'Gschneidner, K.A.jr.'

_publ_section_title
;
 Preparation, crystal structure, heat capacity, magnetism and the
 magnetocaloric effect of Pr5 Ni1.9 Si3 and Pr Ni
;
_journal_name_full 'Physical Review, Serie 3. B - Condensed Matter (18,1978-)'
_journal_page_first 134452-1
_journal_page_last 134452-8
_journal_volume 68
_journal_year 2003
_chemical_formula_sum 'Ni Pr'
_chemical_name_systematic 'Pr Ni'
_space_group_IT_number 63
_symmetry_space_group_name_Hall '-C 2c 2'
_symmetry_space_group_name_H-M 'C m c m'
_cell_angle_alpha 90
_cell_angle_beta 90
_cell_angle_gamma 90
_cell_formula_units_Z 4
_cell_length_a 3.8307
_cell_length_b 10.543
_cell_length_c 4.369
_cell_volume 176.451
_citation_journal_id_ASTM PRBMDO
_cod_data_source_file Pecharsky_PRBMDO_2003_1973.cif
_cod_data_source_block Ni1Pr1
_cod_original_cell_volume 176.4511
_cod_original_formula_sum 'Ni1 Pr1'
_cod_database_code 1534001

loop_
_symmetry_equiv_pos_as_xyz
x,y,z
-x,-y,z+1/2
x,-y,-z
-x,y,-z+1/2
-x,-y,-z
x,y,-z-1/2
-x,y,z
x,-y,z-1/2
x+1/2,y+1/2,z
-x+1/2,-y+1/2,z+1/2
x+1/2,-y+1/2,-z
-x+1/2,y+1/2,-z+1/2
-x+1/2,-y+1/2,-z
x+1/2,y+1/2,-z-1/2
-x+1/2,y+1/2,z
x+1/2,-y+1/2,z-1/2

loop_
_atom_site_label
_atom_site_type_symbol
_atom_site_fract_x
_atom_site_fract_y
_atom_site_fract_z
_atom_site_occupancy
_atom_site_U_iso_or_equiv
Ni1 Ni 0 0.0724 0.75 1 0.0
Pr1 Pr 0 0.36178 0.75 1 0.0
